data_2212832
loop_
_publ_author_name
'Hui Wang'

_publ_section_title
;
 3-(2-Furyl)-1,5-diphenylpentane-1,5-dione
;
_journal_coeditor_code CV2201
_journal_issue 4
_journal_name_full 'Acta Crystallographica Section E'
_journal_page_first o1584
_journal_page_last o1585
_journal_paper_doi 10.1107/S1600536807009361
_journal_volume 63
_journal_year 2007
_chemical_formula_iupac 'C21 H18 O3'
_chemical_formula_moiety 'C21 H18 O3'
_chemical_formula_sum 'C21 H18 O3'
_chemical_formula_weight 318.35
_chemical_name_systematic
;
3-(2-Furyl)-1,5-diphenylpentane-1,5-dione
;
_space_group_IT_number 14
_symmetry_cell_setting monoclinic
_symmetry_space_group_name_Hall '-P 2ybc'
_symmetry_space_group_name_H-M 'P 1 21/c 1'
_atom_sites_solution_hydrogens geom
_atom_sites_solution_primary direct
_atom_sites_solution_secondary difmap
_audit_creation_method SHELXL-97
_cell_angle_alpha 90.00
_cell_angle_beta 91.264(6)
_cell_angle_gamma 90.00
_cell_formula_units_Z 4
_cell_length_a 13.598(6)
_cell_length_b 12.066(6)
_cell_length_c 10.218(5)
_cell_measurement_reflns_used 1754
_cell_measurement_temperature 298(2)
_cell_measurement_theta_max 22.668
_cell_measurement_theta_min 2.257
_cell_volume 1676.1(14)
_computing_cell_refinement SMART
_computing_data_collection 'SMART (Siemens, 1996)'
_computing_data_reduction 'SAINT (Siemens, 1996)'
_computing_molecular_graphics 'SHELXTL (Sheldrick, 1997b)'
_computing_publication_material SHELXTL
_computing_structure_refinement 'SHELXL97 (Sheldrick, 1997a)'
_computing_structure_solution 'SHELXS97 (Sheldrick, 1997a)'
_diffrn_ambient_temperature 298(2)
_diffrn_measured_fraction_theta_full 0.996
_diffrn_measured_fraction_theta_max 0.996
_diffrn_measurement_device_type 'Siemens SMART CCD area-detector'
_diffrn_measurement_method '\f and \w'
_diffrn_radiation_monochromator graphite
_diffrn_radiation_source 'fine-focus sealed tube'
_diffrn_radiation_type MoK\a
_diffrn_radiation_wavelength 0.71073
_diffrn_reflns_av_R_equivalents 0.0500
_diffrn_reflns_av_sigmaI/netI 0.0580
_diffrn_reflns_limit_h_max 12
_diffrn_reflns_limit_h_min -16
_diffrn_reflns_limit_k_max 13
_diffrn_reflns_limit_k_min -14
_diffrn_reflns_limit_l_max 12
_diffrn_reflns_limit_l_min -12
_diffrn_reflns_number 8490
_diffrn_reflns_theta_full 25.00
_diffrn_reflns_theta_max 25.00
_diffrn_reflns_theta_min 1.50
_diffrn_standards_decay_% 0
_diffrn_standards_interval_count 0
_diffrn_standards_number 0
_exptl_absorpt_coefficient_mu 0.084
_exptl_absorpt_correction_T_max 0.9681
_exptl_absorpt_correction_T_min 0.9563
_exptl_absorpt_correction_type multi-scan
_exptl_absorpt_process_details '(SADABS; Sheldrick, 1996)'
_exptl_crystal_colour colourless
_exptl_crystal_density_diffrn 1.262
_exptl_crystal_density_method 'not measured'
_exptl_crystal_description block
_exptl_crystal_F_000 672
_exptl_crystal_size_max 0.54
_exptl_crystal_size_mid 0.43
_exptl_crystal_size_min 0.39
_refine_diff_density_max 0.145
_refine_diff_density_min -0.186
_refine_ls_extinction_method none
_refine_ls_goodness_of_fit_ref 1.005
_refine_ls_hydrogen_treatment constr
_refine_ls_matrix_type full
_refine_ls_number_parameters 217
_refine_ls_number_reflns 2941
_refine_ls_number_restraints 0
_refine_ls_restrained_S_all 1.005
_refine_ls_R_factor_all 0.1124
_refine_ls_R_factor_gt 0.0476
_refine_ls_shift/su_max 0.000
_refine_ls_shift/su_mean 0.000
_refine_ls_structure_factor_coef Fsqd
_refine_ls_weighting_details 'calc w=1/[\s^2^(Fo^2^)+(0.0781P)^2^+0.1991P] where P=(Fo^2^+2Fc^2^)/3'
_refine_ls_weighting_scheme calc
_refine_ls_wR_factor_gt 0.1152
_refine_ls_wR_factor_ref 0.1677
_reflns_number_gt 1520
_reflns_number_total 2941
_reflns_threshold_expression I>2\s(I)
_cod_data_source_file cv2201.cif
_cod_data_source_block I
_cod_depositor_comments
;
The following automatic conversions were performed:
'_symmetry_cell_setting' value 'Monoclinic' changed to 'monoclinic'
according to '/home/saulius/struct/CIF-dictionaries/cif_core.dic'
dictionary named 'cif_core.dic' version 2.4.1 from 2010-06-29.

Automatic conversion script
Id: cif_fix_enum 1527 2010-12-29 10:47:43Z saulius 

The following automatic conversions were performed:

'_symmetry_cell_setting' value 'Monoclinic' changed to 'monoclinic'
according to /home/saulius/struct/CIF-dictionaries/cif_core.dic
dictionary named 'cif_core.dic' version 2.4.1 from 2010-06-29.

Automatic conversion script
Id: cif_fix_values 1715 2011-07-08 13:25:40Z adriana 
;
_cod_original_cell_volume 1676.1(13)
_cod_original_sg_symbol_H-M 'P 21/c'
_cod_database_code 2212832
_cod_database_fobs_code 2212832

loop_
_symmetry_equiv_pos_as_xyz
'x, y, z'
'-x, y+1/2, -z+1/2'
'-x, -y, -z'
'x, -y-1/2, z-1/2'

loop_
_atom_site_type_symbol
_atom_site_label
_atom_site_fract_x
_atom_site_fract_y
_atom_site_fract_z
_atom_site_U_iso_or_equiv
_atom_site_adp_type
_atom_site_calc_flag
_atom_site_refinement_flags
_atom_site_occupancy
O O1 0.36509(13) 0.90464(15) 0.3884(2) 0.0685(6) Uani d . 1
O O2 0.09151(13) 0.83103(17) 0.6092(2) 0.0695(6) Uani d . 1
O O3 0.26445(15) 0.57783(17) 0.6106(2) 0.0744(6) Uani d . 1
C C1 0.23793(17) 0.7318(2) 0.4645(3) 0.0499(7) Uani d . 1
H H1 0.2617 0.7775 0.5379 0.060 Uiso calc R 1
C C2 0.32210(18) 0.7145(2) 0.3704(3) 0.0565(7) Uani d . 1
H H2A 0.3672 0.6606 0.4088 0.068 Uiso calc R 1
H H2B 0.2952 0.6826 0.2901 0.068 Uiso calc R 1
C C3 0.37982(18) 0.8163(2) 0.3358(3) 0.0518(7) Uani d . 1
C C4 0.45760(17) 0.8051(2) 0.2350(3) 0.0507(7) Uani d . 1
C C5 0.4837(2) 0.7052(2) 0.1827(3) 0.0695(9) Uani d . 1
H H5 0.4516 0.6412 0.2092 0.083 Uiso calc R 1
C C6 0.5563(2) 0.6977(3) 0.0919(3) 0.0779(10) Uani d . 1
H H6 0.5740 0.6287 0.0592 0.094 Uiso calc R 1
C C7 0.6022(2) 0.7901(3) 0.0497(3) 0.0745(9) Uani d . 1
H H7 0.6515 0.7853 -0.0118 0.089 Uiso calc R 1
C C8 0.5753(2) 0.8904(3) 0.0985(4) 0.0875(11) Uani d . 1
H H8 0.6058 0.9545 0.0689 0.105 Uiso calc R 1
C C9 0.5039(2) 0.8981(2) 0.1907(3) 0.0741(9) Uani d . 1
H H9 0.4867 0.9672 0.2235 0.089 Uiso calc R 1
C C10 0.15104(18) 0.7902(2) 0.3985(3) 0.0575(7) Uani d . 1
H H10A 0.1745 0.8560 0.3544 0.069 Uiso calc R 1
H H10B 0.1223 0.7415 0.3325 0.069 Uiso calc R 1
C C11 0.07224(18) 0.8234(2) 0.4933(3) 0.0507(7) Uani d . 1
C C12 -0.02828(18) 0.8475(2) 0.4427(3) 0.0481(7) Uani d . 1
C C13 -0.0965(2) 0.8895(2) 0.5285(3) 0.0638(8) Uani d . 1
H H13 -0.0784 0.9022 0.6155 0.077 Uiso calc R 1
C C14 -0.1910(2) 0.9125(3) 0.4855(4) 0.0799(10) Uani d . 1
H H14 -0.2359 0.9422 0.5433 0.096 Uiso calc R 1
C C15 -0.2189(2) 0.8924(3) 0.3604(4) 0.0851(10) Uani d . 1
H H15 -0.2832 0.9072 0.3326 0.102 Uiso calc R 1
C C16 -0.1534(2) 0.8505(3) 0.2744(4) 0.0923(11) Uani d . 1
H H16 -0.1729 0.8361 0.1883 0.111 Uiso calc R 1
C C17 -0.0580(2) 0.8296(3) 0.3155(3) 0.0714(9) Uani d . 1
H H17 -0.0130 0.8029 0.2559 0.086 Uiso calc R 1
C C18 0.20565(19) 0.6229(2) 0.5163(3) 0.0544(7) Uani d . 1
C C19 0.1343(3) 0.5527(3) 0.4896(4) 0.1067(14) Uani d . 1
H H19 0.0836 0.5629 0.4282 0.128 Uiso calc R 1
C C20 0.1481(3) 0.4581(3) 0.5711(5) 0.1045(13) Uani d . 1
H H20 0.1087 0.3951 0.5730 0.125 Uiso calc R 1
C C21 0.2258(3) 0.4771(3) 0.6417(3) 0.0828(10) Uani d . 1
H H21 0.2519 0.4292 0.7047 0.099 Uiso calc R 1

loop_
_atom_site_aniso_label
_atom_site_aniso_U_11
_atom_site_aniso_U_22
_atom_site_aniso_U_33
_atom_site_aniso_U_12
_atom_site_aniso_U_13
_atom_site_aniso_U_23
O1 0.0699(13) 0.0560(12) 0.0800(15) 0.0037(10) 0.0138(11) -0.0084(11)
O2 0.0724(13) 0.0917(15) 0.0448(13) 0.0117(10) 0.0081(10) 0.0011(11)
O3 0.0858(14) 0.0750(14) 0.0623(14) -0.0107(11) -0.0026(11) 0.0175(11)
C1 0.0506(15) 0.0536(16) 0.0455(16) 0.0018(12) 0.0036(12) -0.0020(13)
C2 0.0519(15) 0.0570(17) 0.0608(19) 0.0037(13) 0.0088(13) 0.0017(14)
C3 0.0477(15) 0.0526(16) 0.0551(18) 0.0073(13) 0.0012(13) 0.0040(14)
C4 0.0449(14) 0.0490(16) 0.0584(18) 0.0025(12) 0.0014(13) 0.0048(13)
C5 0.0623(18) 0.0538(18) 0.094(2) 0.0047(14) 0.0250(17) 0.0060(16)
C6 0.068(2) 0.066(2) 0.101(3) 0.0097(16) 0.0308(19) -0.0044(18)
C7 0.0590(18) 0.085(2) 0.081(2) 0.0029(17) 0.0238(16) 0.0058(19)
C8 0.084(2) 0.071(2) 0.109(3) -0.0178(18) 0.037(2) 0.006(2)
C9 0.075(2) 0.0513(18) 0.098(3) -0.0074(15) 0.0263(18) -0.0042(17)
C10 0.0546(16) 0.0696(19) 0.0484(17) 0.0079(13) 0.0071(13) 0.0018(14)
C11 0.0570(17) 0.0503(16) 0.0451(18) 0.0009(12) 0.0101(13) 0.0047(13)
C12 0.0510(16) 0.0461(15) 0.0477(17) 0.0002(12) 0.0126(13) 0.0036(13)
C13 0.0593(18) 0.0670(19) 0.066(2) -0.0028(14) 0.0163(15) -0.0059(15)
C14 0.057(2) 0.086(2) 0.097(3) 0.0064(16) 0.0205(19) -0.011(2)
C15 0.0546(19) 0.103(3) 0.097(3) 0.0116(17) 0.001(2) 0.001(2)
C16 0.067(2) 0.138(3) 0.072(2) 0.023(2) -0.0086(18) -0.002(2)
C17 0.0637(19) 0.095(2) 0.056(2) 0.0135(16) 0.0083(15) 0.0021(17)
C18 0.0486(15) 0.0580(17) 0.0566(19) 0.0025(14) 0.0042(13) -0.0018(15)
C19 0.084(2) 0.079(3) 0.155(4) -0.023(2) -0.035(2) 0.019(3)
C20 0.092(3) 0.069(2) 0.153(4) -0.024(2) 0.017(3) 0.011(3)
C21 0.109(3) 0.066(2) 0.074(2) 0.001(2) 0.031(2) 0.0172(18)

loop_
_atom_type_symbol
_atom_type_description
_atom_type_scat_dispersion_real
_atom_type_scat_dispersion_imag
_atom_type_scat_source
C C 0.0033 0.0016 'International Tables Vol C Tables 4.2.6.8 and 6.1.1.4'
H H 0.0000 0.0000 'International Tables Vol C Tables 4.2.6.8 and 6.1.1.4'
O O 0.0106 0.0060 'International Tables Vol C Tables 4.2.6.8 and 6.1.1.4'

loop_
_geom_angle_atom_site_label_1
_geom_angle_atom_site_label_2
_geom_angle_atom_site_label_3
_geom_angle
C18 O3 C21 107.4(3)
C18 C1 C10 109.6(2)
C18 C1 C2 109.6(2)
C10 C1 C2 111.7(2)
C18 C1 H1 108.6
C10 C1 H1 108.6
C2 C1 H1 108.6
C3 C2 C1 116.1(2)
C3 C2 H2A 108.3
C1 C2 H2A 108.3
C3 C2 H2B 108.3
C1 C2 H2B 108.3
H2A C2 H2B 107.4
O1 C3 C4 120.6(2)
O1 C3 C2 121.4(2)
C4 C3 C2 117.9(2)
C9 C4 C5 117.9(3)
C9 C4 C3 119.4(2)
C5 C4 C3 122.7(2)
C4 C5 C6 121.2(3)
C4 C5 H5 119.4
C6 C5 H5 119.4
C7 C6 C5 120.3(3)
C7 C6 H6 119.8
C5 C6 H6 119.8
C6 C7 C8 119.1(3)
C6 C7 H7 120.5
C8 C7 H7 120.5
C7 C8 C9 120.8(3)
C7 C8 H8 119.6
C9 C8 H8 119.6
C4 C9 C8 120.6(3)
C4 C9 H9 119.7
C8 C9 H9 119.7
C11 C10 C1 113.1(2)
C11 C10 H10A 109.0
C1 C10 H10A 109.0
C11 C10 H10B 109.0
C1 C10 H10B 109.0
H10A C10 H10B 107.8
O2 C11 C12 120.4(2)
O2 C11 C10 120.3(2)
C12 C11 C10 119.3(2)
C17 C12 C13 118.1(3)
C17 C12 C11 123.5(2)
C13 C12 C11 118.5(3)
C14 C13 C12 120.3(3)
C14 C13 H13 119.8
C12 C13 H13 119.8
C15 C14 C13 120.5(3)
C15 C14 H14 119.7
C13 C14 H14 119.7
C14 C15 C16 120.2(3)
C14 C15 H15 119.9
C16 C15 H15 119.9
C15 C16 C17 119.8(3)
C15 C16 H16 120.1
C17 C16 H16 120.1
C12 C17 C16 121.1(3)
C12 C17 H17 119.5
C16 C17 H17 119.5
C19 C18 O3 108.1(3)
C19 C18 C1 136.0(3)
O3 C18 C1 115.7(2)
C18 C19 C20 108.0(3)
C18 C19 H19 126.0
C20 C19 H19 126.0
C21 C20 C19 106.3(3)
C21 C20 H20 126.8
C19 C20 H20 126.8
C20 C21 O3 110.1(3)
C20 C21 H21 125.0
O3 C21 H21 125.0

loop_
_geom_bond_atom_site_label_1
_geom_bond_atom_site_label_2
_geom_bond_distance
O1 C3 1.213(3)
O2 C11 1.211(3)
O3 C18 1.352(3)
O3 C21 1.364(4)
C1 C18 1.487(4)
C1 C10 1.520(3)
C1 C2 1.525(3)
C1 H1 0.9800
C2 C3 1.504(3)
C2 H2A 0.9700
C2 H2B 0.9700
C3 C4 1.498(4)
C4 C9 1.369(4)
C4 C5 1.369(4)
C5 C6 1.373(4)
C5 H5 0.9300
C6 C7 1.354(4)
C6 H6 0.9300
C7 C8 1.362(4)
C7 H7 0.9300
C8 C9 1.371(4)
C8 H8 0.9300
C9 H9 0.9300
C10 C11 1.514(4)
C10 H10A 0.9700
C10 H10B 0.9700
C11 C12 1.480(4)
C12 C17 1.369(4)
C12 C13 1.387(4)
C13 C14 1.377(4)
C13 H13 0.9300
C14 C15 1.348(5)
C14 H14 0.9300
C15 C16 1.362(5)
C15 H15 0.9300
C16 C17 1.378(4)
C16 H16 0.9300
C17 H17 0.9300
C18 C19 1.312(4)
C19 C20 1.422(5)
C19 H19 0.9300
C20 C21 1.287(5)
C20 H20 0.9300
C21 H21 0.9300

loop_
_geom_hbond_atom_site_label_D
_geom_hbond_atom_site_label_H
_geom_hbond_atom_site_label_A
_geom_hbond_site_symmetry_A
_geom_hbond_distance_DH
_geom_hbond_distance_HA
_geom_hbond_distance_DA
_geom_hbond_angle_DHA
C10 H10B O2 4_575 0.97 2.47 3.380(4) 156

loop_
_cod_related_entry_id
_cod_related_entry_database
_cod_related_entry_code
1 ChemSpider 258147
